data_4512929
loop_
_publ_author_name
'Grifasi, Francesca'
'Chierotti, Michele R.'
'Garino, Claudio'
'Gobetto, Roberto'
'Priola, Emanuele'
'Diana, Eliano'
'Turci, Francesco'

_publ_section_title
;
 Solvent-Free Synthesis of Luminescent Copper(I) Coordination Polymers
 with Thiourea Derivatives
;
_journal_issue 6
_journal_name_full 'Crystal Growth &amp; Design'
_journal_page_first 2929
_journal_paper_doi 10.1021/acs.cgd.5b00352
_journal_volume 15
_journal_year 2015
_chemical_formula_moiety 'C17 H12 Cu3 F4 N7 S2'
_chemical_formula_sum 'C17 H12 Cu3 F4 N7 S2'
_chemical_formula_weight 645.11
_chemical_name_systematic
; 
 ? 
;
_space_group_IT_number 2
_symmetry_cell_setting triclinic
_symmetry_space_group_name_Hall '-P 1'
_symmetry_space_group_name_H-M 'P -1'
_atom_sites_solution_hydrogens geom
_atom_sites_solution_primary direct
_atom_sites_solution_secondary difmap
_audit_creation_method SHELXL-97
_cell_angle_alpha 93.991(3)
_cell_angle_beta 107.265(3)
_cell_angle_gamma 108.568(4)
_cell_formula_units_Z 2
_cell_length_a 9.1672(3)
_cell_length_b 11.6124(5)
_cell_length_c 11.9925(4)
_cell_measurement_reflns_used 7097
_cell_measurement_temperature 293(2)
_cell_measurement_theta_max 29.0420
_cell_measurement_theta_min 3.6250
_cell_volume 1136.51(8)
_computing_cell_refinement
;
CrysAlisPro, Agilent Technologies,
Version 1.171.36.28 (release 01-02-2013 CrysAlis171 .NET)
(compiled Feb  1 2013,16:14:44)
;
_computing_data_collection
;
CrysAlisPro, Agilent Technologies,
Version 1.171.36.28 (release 01-02-2013 CrysAlis171 .NET)
(compiled Feb  1 2013,16:14:44)
;
_computing_data_reduction
;
CrysAlisPro, Agilent Technologies,
Version 1.171.36.28 (release 01-02-2013 CrysAlis171 .NET)
(compiled Feb  1 2013,16:14:44)
;
_computing_molecular_graphics 'SHELXP-97 (Sheldrick, 1997)'
_computing_structure_refinement 'SHELXL-97 (Sheldrick, 1997)'
_computing_structure_solution 'SHELXS-97 (Sheldrick, 1990)'
_diffrn_ambient_temperature 293(2)
_diffrn_detector_area_resol_mean 10.2890
_diffrn_measured_fraction_theta_full 0.999
_diffrn_measured_fraction_theta_max 0.999
_diffrn_measurement_device_type 'Xcalibur, Ruby, Gemini ultra'
_diffrn_measurement_method '\w scans'
_diffrn_radiation_monochromator graphite
_diffrn_radiation_source 'fine-focus sealed tube'
_diffrn_radiation_type MoK\a
_diffrn_radiation_wavelength 0.71073
_diffrn_reflns_av_R_equivalents 0.0574
_diffrn_reflns_av_sigmaI/netI 0.0742
_diffrn_reflns_limit_h_max 13
_diffrn_reflns_limit_h_min -13
_diffrn_reflns_limit_k_max 17
_diffrn_reflns_limit_k_min -17
_diffrn_reflns_limit_l_max 18
_diffrn_reflns_limit_l_min -17
_diffrn_reflns_number 18531
_diffrn_reflns_theta_full 32.27
_diffrn_reflns_theta_max 32.69
_diffrn_reflns_theta_min 3.39
_diffrn_standards_number 18531
_exptl_absorpt_coefficient_mu 3.018
_exptl_absorpt_correction_T_max 1.000
_exptl_absorpt_correction_T_min 0.130
_exptl_absorpt_correction_type multi-scan
_exptl_absorpt_process_details
;
CrysAlisPro, Agilent Technologies,
Version 1.171.36.20 (release 27-06-2012 CrysAlis171 .NET)
(compiled Jul 11 2012, 15:38:31)
Empirical absorption correction using spherical harmonics,
implemented in SCALE3 ABSPACK scaling algorithm.
;
_exptl_crystal_colour colourless
_exptl_crystal_density_diffrn 1.885
_exptl_crystal_density_method 'not measured'
_exptl_crystal_description prismatic
_exptl_crystal_F_000 636
_exptl_crystal_size_max 0.400
_exptl_crystal_size_mid 0.300
_exptl_crystal_size_min 0.200
_refine_diff_density_max 0.670
_refine_diff_density_min -0.411
_refine_diff_density_rms 0.102
_refine_ls_extinction_method none
_refine_ls_goodness_of_fit_ref 0.877
_refine_ls_hydrogen_treatment mixed
_refine_ls_matrix_type full
_refine_ls_number_parameters 306
_refine_ls_number_reflns 6779
_refine_ls_number_restraints 2
_refine_ls_restrained_S_all 0.877
_refine_ls_R_factor_all 0.1043
_refine_ls_R_factor_gt 0.0453
_refine_ls_shift/su_max 0.001
_refine_ls_shift/su_mean 0.000
_refine_ls_structure_factor_coef Fsqd
_refine_ls_weighting_details 'calc w=1/[\s^2^(Fo^2^)+(0.0615P)^2^+0.0000P] where P=(Fo^2^+2Fc^2^)/3'
_refine_ls_weighting_scheme calc
_refine_ls_wR_factor_gt 0.1044
_refine_ls_wR_factor_ref 0.1188
_reflns_number_gt 3442
_reflns_number_total 6779
_reflns_threshold_expression >2sigma(I)
_cod_data_source_file cg5b00352_si_002.cif
_cod_data_source_block '[(CuCN)3(fptu)2]n'
_cod_depositor_comments 'Adding full bibliography for 4512926--4512929.cif.'
_cod_original_cell_volume 1136.51(7)
_cod_original_sg_symbol_H-M P-1
_cod_database_code 4512929

loop_
_symmetry_equiv_pos_as_xyz
'x, y, z'
'-x, -y, -z'

loop_
_atom_site_label
_atom_site_type_symbol
_atom_site_fract_x
_atom_site_fract_y
_atom_site_fract_z
_atom_site_U_iso_or_equiv
_atom_site_adp_type
_atom_site_occupancy
_atom_site_symmetry_multiplicity
_atom_site_calc_flag
_atom_site_refinement_flags
Cu1 Cu 1.02399(5) 0.08574(4) 0.27383(3) 0.04847(14) Uani 1 1 d .
Cu2 Cu 0.65399(5) -0.17303(5) 0.30184(4) 0.05246(14) Uani 1 1 d .
Cu3 Cu 0.89378(5) 0.36829(4) 0.00495(4) 0.05361(15) Uani 1 1 d .
S4 S 0.91068(10) 0.55322(8) 0.10847(7) 0.0426(2) Uani 1 1 d .
S5 S 0.85926(10) -0.11707(8) 0.21388(7) 0.0413(2) Uani 1 1 d .
C1 C 1.0068(4) 0.1971(3) 0.1684(3) 0.0448(8) Uani 1 1 d .
C2 C 0.4466(4) -0.2501(4) 0.1871(3) 0.0468(8) Uani 1 1 d .
C3 C 1.1563(4) 0.1102(3) 0.4342(3) 0.0478(9) Uani 1 1 d .
C4 C 1.0485(4) 0.5923(3) 0.2508(3) 0.0374(7) Uani 1 1 d .
C5 C 0.7458(4) -0.1492(3) 0.0644(3) 0.0386(7) Uani 1 1 d .
C6 C 0.5957(4) -0.0817(3) -0.1079(3) 0.0428(8) Uani 1 1 d .
C7 C 0.6550(5) -0.0191(4) -0.1850(3) 0.0512(9) Uani 1 1 d .
C8 C 0.5608(6) -0.0328(4) -0.3032(3) 0.0661(11) Uani 1 1 d .
H8 H 0.6033 0.0101 -0.3559 0.079 Uiso 1 1 calc R
C9 C 0.4049(6) -0.1116(4) -0.3376(3) 0.0626(11) Uani 1 1 d .
C10 C 0.3365(5) -0.1760(4) -0.2649(4) 0.0666(12) Uani 1 1 d .
H10 H 0.2281 -0.2295 -0.2928 0.080 Uiso 1 1 calc R
C11 C 0.4351(5) -0.1592(4) -0.1454(3) 0.0588(10) Uani 1 1 d .
H11 H 0.3916 -0.2003 -0.0922 0.071 Uiso 1 1 calc R
C12 C 1.2280(4) 0.5331(3) 0.4148(2) 0.0372(7) Uani 1 1 d .
C13 C 1.1804(4) 0.4603(3) 0.4931(3) 0.0413(7) Uani 1 1 d .
C14 C 1.2817(4) 0.4722(3) 0.6072(3) 0.0473(8) Uani 1 1 d .
H14 H 1.2488 0.4212 0.6584 0.057 Uiso 1 1 calc R
C15 C 1.4340(4) 0.5632(3) 0.6420(3) 0.0470(8) Uani 1 1 d .
C16 C 1.4878(4) 0.6382(3) 0.5685(3) 0.0459(8) Uani 1 1 d .
H16 H 1.5920 0.6983 0.5949 0.055 Uiso 1 1 calc R
C17 C 1.3831(4) 0.6221(3) 0.4540(3) 0.0420(7) Uani 1 1 d .
H17 H 1.4175 0.6719 0.4025 0.050 Uiso 1 1 calc R
N1 N 0.9813(4) 0.2658(3) 0.1082(3) 0.0579(8) Uani 1 1 d .
N2 N 0.6810(4) 0.2960(3) -0.1160(3) 0.0623(9) Uani 1 1 d .
N3 N 0.7695(4) -0.1323(4) 0.4662(3) 0.0689(10) Uani 1 1 d .
N4B N 1.1179(4) 0.5132(3) 0.2966(2) 0.0447(7) Uani 1 1 d D
H4B H 1.092(4) 0.440(2) 0.262(3) 0.043(10) Uiso 1 1 d D
N4A N 1.0838(4) 0.6999(3) 0.3153(2) 0.0485(7) Uani 1 1 d .
H4A1 H 1.1515 0.7193 0.3868 0.058 Uiso 1 1 calc R
H4A2 H 1.0392 0.7509 0.2860 0.058 Uiso 1 1 calc R
N5B N 0.6989(4) -0.0633(3) 0.0128(2) 0.0496(7) Uani 1 1 d D
H5B H 0.741(4) 0.005(2) 0.060(2) 0.039(9) Uiso 1 1 d D
N5A N 0.7013(5) -0.2585(3) 0.0035(3) 0.0668(10) Uani 1 1 d .
H5A1 H 0.6414 -0.2754 -0.0701 0.080 Uiso 1 1 calc R
H5A2 H 0.7315 -0.3143 0.0368 0.080 Uiso 1 1 calc R
F1 F 1.0295(3) 0.3727(2) 0.45555(19) 0.0644(6) Uani 1 1 d .
F2 F 0.3113(4) -0.1282(3) -0.45391(19) 0.0968(10) Uani 1 1 d .
F3 F 0.8072(3) 0.0585(3) -0.1470(2) 0.0900(8) Uani 1 1 d .
F4 F 1.5352(3) 0.5780(2) 0.75442(17) 0.0709(7) Uani 1 1 d .

loop_
_atom_site_aniso_label
_atom_site_aniso_U_11
_atom_site_aniso_U_22
_atom_site_aniso_U_33
_atom_site_aniso_U_23
_atom_site_aniso_U_13
_atom_site_aniso_U_12
Cu1 0.0526(3) 0.0511(3) 0.0301(2) 0.00909(18) 0.00051(17) 0.0154(2)
Cu2 0.0432(2) 0.0620(3) 0.0307(2) 0.00492(19) -0.00337(17) 0.0059(2)
Cu3 0.0502(3) 0.0508(3) 0.0374(2) 0.00768(19) -0.00695(18) 0.0089(2)
S4 0.0417(4) 0.0504(5) 0.0278(4) 0.0041(3) -0.0008(3) 0.0183(4)
S5 0.0367(4) 0.0465(5) 0.0292(4) 0.0062(3) -0.0006(3) 0.0104(4)
C1 0.052(2) 0.0401(19) 0.0299(15) 0.0097(14) 0.0011(14) 0.0115(16)
C2 0.0367(18) 0.060(2) 0.0257(14) 0.0037(14) 0.0014(13) 0.0022(16)
C3 0.045(2) 0.046(2) 0.0269(15) 0.0095(14) -0.0061(13) -0.0017(16)
C4 0.0340(16) 0.046(2) 0.0313(15) 0.0102(14) 0.0111(12) 0.0123(15)
C5 0.0333(16) 0.048(2) 0.0292(14) 0.0029(14) 0.0058(12) 0.0129(15)
C6 0.0473(19) 0.049(2) 0.0266(14) 0.0002(13) -0.0006(13) 0.0244(17)
C7 0.047(2) 0.052(2) 0.0414(18) 0.0016(16) 0.0059(15) 0.0111(18)
C8 0.089(3) 0.061(3) 0.039(2) 0.0075(18) 0.013(2) 0.023(3)
C9 0.083(3) 0.064(3) 0.0310(17) -0.0062(17) -0.0083(18) 0.043(2)
C10 0.053(2) 0.079(3) 0.049(2) -0.010(2) -0.0093(18) 0.028(2)
C11 0.054(2) 0.066(3) 0.0428(19) -0.0003(18) -0.0026(16) 0.024(2)
C12 0.0422(17) 0.0427(19) 0.0253(13) 0.0025(13) 0.0048(12) 0.0201(15)
C13 0.0377(17) 0.045(2) 0.0353(16) 0.0066(14) 0.0080(13) 0.0115(15)
C14 0.052(2) 0.057(2) 0.0313(16) 0.0145(15) 0.0114(15) 0.0179(18)
C15 0.051(2) 0.055(2) 0.0281(15) 0.0003(14) -0.0038(14) 0.0268(18)
C16 0.0348(17) 0.044(2) 0.0441(18) -0.0024(15) 0.0013(14) 0.0082(15)
C17 0.0447(19) 0.042(2) 0.0350(16) 0.0104(14) 0.0116(14) 0.0112(16)
N1 0.063(2) 0.054(2) 0.0410(16) 0.0064(15) 0.0035(14) 0.0127(17)
N2 0.058(2) 0.067(2) 0.0424(16) 0.0064(16) 0.0042(15) 0.0106(18)
N3 0.055(2) 0.078(3) 0.0522(19) 0.0177(18) 0.0088(16) 0.0021(18)
N4B 0.0539(17) 0.0433(18) 0.0265(12) 0.0017(12) -0.0024(12) 0.0196(15)
N4A 0.0637(19) 0.0448(17) 0.0289(13) 0.0003(12) -0.0004(12) 0.0250(15)
N5B 0.0575(18) 0.0474(19) 0.0281(13) -0.0016(13) -0.0078(12) 0.0204(16)
N5A 0.091(3) 0.068(2) 0.0340(15) -0.0031(15) -0.0085(15) 0.049(2)
F1 0.0446(12) 0.0716(16) 0.0543(13) 0.0158(11) 0.0060(10) -0.0001(11)
F2 0.137(3) 0.088(2) 0.0355(12) -0.0080(12) -0.0265(13) 0.0566(19)
F3 0.0669(17) 0.100(2) 0.0823(18) 0.0138(16) 0.0215(14) 0.0059(16)
F4 0.0707(15) 0.0886(18) 0.0318(10) 0.0041(11) -0.0118(10) 0.0284(13)

loop_
_atom_type_symbol
_atom_type_description
_atom_type_scat_dispersion_real
_atom_type_scat_dispersion_imag
_atom_type_scat_source
C C 0.0033 0.0016 'International Tables Vol C Tables 4.2.6.8 and 6.1.1.4'
H H 0.0000 0.0000 'International Tables Vol C Tables 4.2.6.8 and 6.1.1.4'
N N 0.0061 0.0033 'International Tables Vol C Tables 4.2.6.8 and 6.1.1.4'
F F 0.0171 0.0103 'International Tables Vol C Tables 4.2.6.8 and 6.1.1.4'
S S 0.1246 0.1234 'International Tables Vol C Tables 4.2.6.8 and 6.1.1.4'
Cu Cu 0.3201 1.2651 'International Tables Vol C Tables 4.2.6.8 and 6.1.1.4'

loop_
_geom_angle_atom_site_label_1
_geom_angle_atom_site_label_2
_geom_angle_atom_site_label_3
_geom_angle
_geom_angle_site_symmetry_1
_geom_angle_site_symmetry_3
C1 Cu1 C3 131.30(15) . .
C1 Cu1 S5 119.90(10) . .
C3 Cu1 S5 108.77(11) . .
C2 Cu2 N3 143.97(15) . .
C2 Cu2 S5 111.35(11) . .
N3 Cu2 S5 104.41(11) . .
N2 Cu3 N1 119.78(14) . .
N2 Cu3 S4 108.81(11) . .
N1 Cu3 S4 113.46(9) . .
N2 Cu3 S4 104.72(10) . 2_765
N1 Cu3 S4 106.46(10) . 2_765
S4 Cu3 S4 101.60(3) . 2_765
C4 S4 Cu3 112.84(12) . .
C4 S4 Cu3 99.64(11) . 2_765
Cu3 S4 Cu3 78.40(3) . 2_765
C5 S5 Cu1 111.45(12) . .
C5 S5 Cu2 102.16(11) . .
Cu1 S5 Cu2 112.98(4) . .
N1 C1 Cu1 171.9(3) . .
N2 C2 Cu2 179.0(4) 2_655 .
N3 C3 Cu1 173.9(4) 2_756 .
N4A C4 N4B 119.9(3) . .
N4A C4 S4 119.7(2) . .
N4B C4 S4 120.4(3) . .
N5A C5 N5B 119.8(3) . .
N5A C5 S5 120.0(3) . .
N5B C5 S5 120.1(3) . .
C7 C6 C11 119.4(3) . .
C7 C6 N5B 119.7(3) . .
C11 C6 N5B 120.8(3) . .
F3 C7 C6 118.9(3) . .
F3 C7 C8 118.7(4) . .
C6 C7 C8 122.4(4) . .
C9 C8 C7 116.6(4) . .
C8 C9 C10 124.3(3) . .
C8 C9 F2 117.5(4) . .
C10 C9 F2 118.3(4) . .
C9 C10 C11 117.7(4) . .
C6 C11 C10 119.6(4) . .
C13 C12 C17 118.2(3) . .
C13 C12 N4B 119.5(3) . .
C17 C12 N4B 122.3(3) . .
F1 C13 C14 118.7(3) . .
F1 C13 C12 118.7(3) . .
C14 C13 C12 122.6(3) . .
C13 C14 C15 116.7(3) . .
F4 C15 C16 118.8(3) . .
F4 C15 C14 117.9(3) . .
C16 C15 C14 123.3(3) . .
C15 C16 C17 118.1(3) . .
C12 C17 C16 121.0(3) . .
C1 N1 Cu3 168.7(3) . .
C2 N2 Cu3 178.3(4) 2_655 .
C3 N3 Cu2 177.2(4) 2_756 .
C4 N4B C12 125.4(3) . .
C5 N5B C6 125.1(3) . .

loop_
_geom_bond_atom_site_label_1
_geom_bond_atom_site_label_2
_geom_bond_distance
_geom_bond_site_symmetry_2
Cu1 C1 1.880(3) .
Cu1 C3 1.889(3) .
Cu1 S5 2.2801(10) .
Cu2 C2 1.871(3) .
Cu2 N3 1.882(3) .
Cu2 S5 2.3603(10) .
Cu3 N2 1.929(3) .
Cu3 N1 1.954(3) .
Cu3 S4 2.3409(10) .
Cu3 S4 2.5443(10) 2_765
S4 C4 1.722(3) .
S4 Cu3 2.5443(10) 2_765
S5 C5 1.728(3) .
C1 N1 1.145(4) .
C2 N2 1.152(4) 2_655
C3 N3 1.149(4) 2_756
C4 N4A 1.313(4) .
C4 N4B 1.336(4) .
C5 N5A 1.294(4) .
C5 N5B 1.328(4) .
C6 C7 1.348(5) .
C6 C11 1.374(5) .
C6 N5B 1.433(4) .
C7 F3 1.316(4) .
C7 C8 1.391(5) .
C8 C9 1.347(6) .
C9 C10 1.352(6) .
C9 F2 1.366(4) .
C10 C11 1.411(5) .
C12 C13 1.380(4) .
C12 C17 1.382(5) .
C12 N4B 1.428(4) .
C13 F1 1.350(4) .
C13 C14 1.375(4) .
C14 C15 1.376(5) .
C15 F4 1.354(3) .
C15 C16 1.367(5) .
C16 C17 1.382(4) .
N2 C2 1.152(4) 2_655
N3 C3 1.149(4) 2_756
